data_4082698
loop_
_publ_author_name
'Rohr, Ahleah D.'
'Kampf, Jeff W.'
'Ashe, Arthur J.'

_publ_section_title
;
 Syntheses of [6,6]-Fused-Ring 1,2-Azaborines
;
_journal_issue 5
_journal_name_full Organometallics
_journal_page_first 1318
_journal_paper_doi 10.1021/om401077k
_journal_volume 33
_journal_year 2014
_chemical_formula_moiety 'C11 H12 B Cr N O3'
_chemical_formula_sum 'C11 H12 B Cr N O3'
_chemical_formula_weight 269.03
_chemical_name_systematic
; 
 ? 
;
_space_group_IT_number 14
_symmetry_cell_setting monoclinic
_symmetry_space_group_name_Hall '-P 2yn'
_symmetry_space_group_name_H-M 'P 1 21/n 1'
_atom_sites_solution_hydrogens geom
_atom_sites_solution_primary direct
_atom_sites_solution_secondary difmap
_audit_creation_method SHELXL-97
_cell_angle_alpha 90.00
_cell_angle_beta 103.983(7)
_cell_angle_gamma 90.00
_cell_formula_units_Z 4
_cell_length_a 8.006(2)
_cell_length_b 11.063(3)
_cell_length_c 13.311(4)
_cell_measurement_reflns_used 17086
_cell_measurement_temperature 85(2)
_cell_measurement_theta_max 68.20
_cell_measurement_theta_min 3.40
_cell_volume 1144.0(5)
_computing_cell_refinement 'CrystalClear-SM Expert 2.0 r12'
_computing_data_collection 'CrystalClear-SM Expert 2.0 r12 (Rigaku, 2011)'
_computing_data_reduction 'CrystalClear-SM Expert 2.0 r12'
_computing_molecular_graphics 'Bruker SHELXTL'
_computing_publication_material 'Bruker SHELXTL'
_computing_structure_refinement 'SHELXL-97 (Sheldrick, 1997)'
_computing_structure_solution 'SHELXS-97 (Sheldrick, 1990)'
_diffrn_ambient_temperature 85(2)
_diffrn_detector_area_resol_mean 29.257
_diffrn_measured_fraction_theta_full 0.999
_diffrn_measured_fraction_theta_max 0.999
_diffrn_measurement_device_type 'Rigaku Saturn99+ CCD'
_diffrn_measurement_method \w
_diffrn_radiation_monochromator confocal
_diffrn_radiation_source 'micro-focus rotating anode'
_diffrn_radiation_type CuK\a
_diffrn_radiation_wavelength 1.54178
_diffrn_reflns_av_R_equivalents 0.0822
_diffrn_reflns_av_sigmaI/netI 0.0408
_diffrn_reflns_limit_h_max 9
_diffrn_reflns_limit_h_min -9
_diffrn_reflns_limit_k_max 13
_diffrn_reflns_limit_k_min -13
_diffrn_reflns_limit_l_max 16
_diffrn_reflns_limit_l_min -16
_diffrn_reflns_number 29547
_diffrn_reflns_theta_full 68.15
_diffrn_reflns_theta_max 68.15
_diffrn_reflns_theta_min 5.26
_exptl_absorpt_coefficient_mu 8.191
_exptl_absorpt_correction_T_max 0.6393
_exptl_absorpt_correction_T_min 0.4398
_exptl_absorpt_correction_type multi-scan
_exptl_absorpt_process_details
;
    Higashi, T. (1995). Program for Absorption Correction.
    Rigaku Corporation, Tokyo, Japan.
;
_exptl_crystal_colour orange
_exptl_crystal_density_diffrn 1.562
_exptl_crystal_density_method 'not measured'
_exptl_crystal_description plate
_exptl_crystal_F_000 552
_exptl_crystal_size_max 0.12
_exptl_crystal_size_mid 0.12
_exptl_crystal_size_min 0.06
_refine_diff_density_max 0.355
_refine_diff_density_min -0.679
_refine_diff_density_rms 0.082
_refine_ls_extinction_method none
_refine_ls_goodness_of_fit_ref 1.116
_refine_ls_hydrogen_treatment constr
_refine_ls_matrix_type full
_refine_ls_number_parameters 154
_refine_ls_number_reflns 2097
_refine_ls_number_restraints 0
_refine_ls_restrained_S_all 1.116
_refine_ls_R_factor_all 0.0397
_refine_ls_R_factor_gt 0.0380
_refine_ls_shift/su_max 0.000
_refine_ls_shift/su_mean 0.000
_refine_ls_structure_factor_coef Fsqd
_refine_ls_weighting_details 'calc w=1/[\s^2^(Fo^2^)+(0.0465P)^2^+1.6388P] where P=(Fo^2^+2Fc^2^)/3'
_refine_ls_weighting_scheme calc
_refine_ls_wR_factor_gt 0.1018
_refine_ls_wR_factor_ref 0.1042
_reflns_number_gt 2024
_reflns_number_total 2097
_reflns_threshold_expression >2sigma(I)
_cod_data_source_file om401077k_si_001.cif
_cod_data_source_block aja9246
_cod_original_cell_volume 1143.9(5)
_cod_original_sg_symbol_H-M P2(1)/n
_cod_database_code 4082698

loop_
_symmetry_equiv_pos_as_xyz
'x, y, z'
'-x+1/2, y+1/2, -z+1/2'
'-x, -y, -z'
'x-1/2, -y-1/2, z-1/2'

loop_
_atom_site_label
_atom_site_type_symbol
_atom_site_fract_x
_atom_site_fract_y
_atom_site_fract_z
_atom_site_U_iso_or_equiv
_atom_site_adp_type
_atom_site_occupancy
_atom_site_symmetry_multiplicity
_atom_site_calc_flag
_atom_site_refinement_flags
Cr1 Cr 1.06419(5) 0.40415(3) 0.19670(3) 0.01394(16) Uani 1 1 d .
B1 B 0.9315(4) 0.2729(3) 0.2933(2) 0.0148(6) Uani 1 1 d .
N1 N 0.8149(3) 0.36256(19) 0.23387(15) 0.0153(4) Uani 1 1 d .
O1 O 1.0071(3) 0.67236(18) 0.20233(19) 0.0388(6) Uani 1 1 d .
O2 O 1.3430(3) 0.42569(18) 0.39221(14) 0.0243(4) Uani 1 1 d .
O3 O 1.3343(2) 0.45070(18) 0.07990(14) 0.0227(4) Uani 1 1 d .
C1 C 1.0277(4) 0.5687(3) 0.1986(2) 0.0236(6) Uani 1 1 d .
C2 C 1.2342(4) 0.4182(2) 0.3173(2) 0.0176(5) Uani 1 1 d .
C3 C 1.2290(4) 0.4308(2) 0.12440(19) 0.0182(5) Uani 1 1 d .
C4 C 0.7906(3) 0.3771(2) 0.12701(19) 0.0184(5) Uani 1 1 d .
H4A H 0.7201 0.4466 0.0920 0.022 Uiso 1 1 calc R
C5 C 0.8805(4) 0.3076(2) 0.07176(19) 0.0215(6) Uani 1 1 d .
H5A H 0.8752 0.3293 -0.0019 0.026 Uiso 1 1 calc R
C6 C 1.0056(4) 0.2224(2) 0.1225(2) 0.0219(6) Uani 1 1 d .
H6A H 1.0865 0.1862 0.0842 0.026 Uiso 1 1 calc R
C7 C 1.0364(3) 0.2066(2) 0.2294(2) 0.0201(6) Uani 1 1 d .
H7A H 1.1406 0.1603 0.2661 0.024 Uiso 1 1 calc R
C8 C 0.9476(4) 0.2586(2) 0.41237(19) 0.0205(5) Uani 1 1 d .
H8A H 0.9316 0.1724 0.4276 0.025 Uiso 1 1 calc R
H8B H 1.0655 0.2821 0.4500 0.025 Uiso 1 1 calc R
C9 C 0.8184(4) 0.3341(3) 0.45324(19) 0.0207(6) Uani 1 1 d .
H9A H 0.7075 0.2903 0.4412 0.025 Uiso 1 1 calc R
H9B H 0.8617 0.3459 0.5288 0.025 Uiso 1 1 calc R
C10 C 0.7898(4) 0.4569(2) 0.39969(19) 0.0214(6) Uani 1 1 d .
H10A H 0.7132 0.5065 0.4313 0.026 Uiso 1 1 calc R
H10B H 0.9013 0.4996 0.4097 0.026 Uiso 1 1 calc R
C11 C 0.7095(3) 0.4423(2) 0.28446(19) 0.0179(5) Uani 1 1 d .
H11A H 0.5927 0.4075 0.2746 0.021 Uiso 1 1 calc R
H11B H 0.6979 0.5227 0.2509 0.021 Uiso 1 1 calc R

loop_
_atom_site_aniso_label
_atom_site_aniso_U_11
_atom_site_aniso_U_22
_atom_site_aniso_U_33
_atom_site_aniso_U_23
_atom_site_aniso_U_13
_atom_site_aniso_U_12
Cr1 0.0161(3) 0.0122(2) 0.0137(2) -0.00064(14) 0.00420(17) -0.00183(15)
B1 0.0156(14) 0.0130(13) 0.0155(13) 0.0031(10) 0.0030(11) -0.0031(10)
N1 0.0157(11) 0.0155(10) 0.0151(10) -0.0009(8) 0.0043(8) -0.0014(8)
O1 0.0283(12) 0.0174(11) 0.0640(15) -0.0012(10) -0.0019(10) 0.0024(9)
O2 0.0285(11) 0.0285(10) 0.0143(9) -0.0010(7) 0.0021(8) -0.0021(8)
O3 0.0234(10) 0.0285(10) 0.0186(9) 0.0003(8) 0.0101(8) -0.0054(8)
C1 0.0160(13) 0.0231(15) 0.0302(15) -0.0009(11) 0.0030(11) -0.0011(11)
C2 0.0236(14) 0.0148(12) 0.0173(12) 0.0005(9) 0.0104(11) -0.0006(10)
C3 0.0251(15) 0.0139(11) 0.0121(11) 0.0002(9) -0.0022(10) 0.0010(10)
C4 0.0169(13) 0.0205(12) 0.0147(12) 0.0020(10) -0.0021(10) -0.0051(10)
C5 0.0247(14) 0.0247(14) 0.0156(12) -0.0043(10) 0.0057(10) -0.0111(11)
C6 0.0251(14) 0.0152(12) 0.0290(14) -0.0096(10) 0.0138(11) -0.0067(10)
C7 0.0177(13) 0.0115(12) 0.0314(14) 0.0027(10) 0.0062(11) -0.0019(10)
C8 0.0232(14) 0.0217(13) 0.0165(12) 0.0035(10) 0.0047(10) 0.0012(11)
C9 0.0211(13) 0.0278(14) 0.0137(11) 0.0007(10) 0.0055(10) 0.0001(11)
C10 0.0252(14) 0.0225(14) 0.0162(12) -0.0060(10) 0.0044(10) 0.0023(11)
C11 0.0177(13) 0.0194(13) 0.0164(12) -0.0003(10) 0.0038(10) 0.0065(10)

loop_
_atom_type_symbol
_atom_type_description
_atom_type_scat_dispersion_real
_atom_type_scat_dispersion_imag
_atom_type_scat_source
C C 0.0181 0.0091 'International Tables Vol C Tables 4.2.6.8 and 6.1.1.4'
H H 0.0000 0.0000 'International Tables Vol C Tables 4.2.6.8 and 6.1.1.4'
B B 0.0090 0.0039 'International Tables Vol C Tables 4.2.6.8 and 6.1.1.4'
N N 0.0311 0.0180 'International Tables Vol C Tables 4.2.6.8 and 6.1.1.4'
O O 0.0492 0.0322 'International Tables Vol C Tables 4.2.6.8 and 6.1.1.4'
Cr Cr -0.1635 2.4439 'International Tables Vol C Tables 4.2.6.8 and 6.1.1.4'

loop_
_geom_angle_atom_site_label_1
_geom_angle_atom_site_label_2
_geom_angle_atom_site_label_3
_geom_angle
C3 Cr1 C2 88.28(11)
C3 Cr1 C1 89.16(12)
C2 Cr1 C1 89.48(12)
C3 Cr1 C4 125.02(10)
C2 Cr1 C4 146.67(11)
C1 Cr1 C4 89.72(11)
C3 Cr1 C5 96.60(11)
C2 Cr1 C5 155.89(11)
C1 Cr1 C5 114.11(11)
C4 Cr1 C5 36.62(10)
C3 Cr1 N1 161.85(9)
C2 Cr1 N1 109.77(10)
C1 Cr1 N1 92.73(11)
C4 Cr1 N1 37.02(9)
C5 Cr1 N1 66.21(9)
C3 Cr1 C6 90.76(11)
C2 Cr1 C6 119.46(11)
C1 Cr1 C6 151.05(12)
C4 Cr1 C6 66.91(10)
C5 Cr1 C6 37.24(10)
N1 Cr1 C6 78.94(9)
C3 Cr1 C7 111.99(11)
C2 Cr1 C7 90.00(10)
C1 Cr1 C7 158.82(12)
C4 Cr1 C7 79.23(10)
C5 Cr1 C7 66.25(10)
N1 Cr1 C7 67.60(9)
C6 Cr1 C7 36.22(10)
C3 Cr1 B1 149.45(11)
C2 Cr1 B1 84.96(11)
C1 Cr1 B1 120.47(12)
C4 Cr1 B1 66.98(9)
C5 Cr1 B1 78.86(10)
N1 Cr1 B1 37.02(9)
C6 Cr1 B1 67.24(10)
C7 Cr1 B1 38.45(10)
N1 B1 C7 113.1(2)
N1 B1 C8 120.2(2)
C7 B1 C8 126.6(2)
N1 B1 Cr1 66.33(13)
C7 B1 Cr1 66.99(14)
C8 B1 Cr1 132.56(18)
C4 N1 B1 122.9(2)
C4 N1 C11 115.9(2)
B1 N1 C11 121.1(2)
C4 N1 Cr1 70.15(14)
B1 N1 Cr1 76.64(14)
C11 N1 Cr1 128.08(16)
O1 C1 Cr1 178.3(3)
O2 C2 Cr1 178.7(2)
O3 C3 Cr1 178.1(2)
C5 C4 N1 121.0(2)
C5 C4 Cr1 72.78(16)
N1 C4 Cr1 72.82(13)
C5 C4 H4A 119.2
N1 C4 H4A 119.2
Cr1 C4 H4A 119.2
C4 C5 C6 120.9(2)
C4 C5 Cr1 70.59(15)
C6 C5 Cr1 72.44(15)
C4 C5 H5A 118.9
C6 C5 H5A 118.9
Cr1 C5 H5A 118.9
C7 C6 C5 119.9(2)
C7 C6 Cr1 72.30(14)
C5 C6 Cr1 70.32(14)
C7 C6 H6A 119.5
C5 C6 H6A 119.5
Cr1 C6 H6A 119.5
C6 C7 B1 121.7(2)
C6 C7 Cr1 71.48(14)
B1 C7 Cr1 74.56(14)
C6 C7 H7A 118.9
B1 C7 H7A 118.9
Cr1 C7 H7A 118.9
C9 C8 B1 114.1(2)
C9 C8 H8A 108.7
B1 C8 H8A 108.7
C9 C8 H8B 108.7
B1 C8 H8B 108.7
H8A C8 H8B 107.6
C10 C9 C8 111.0(2)
C10 C9 H9A 109.4
C8 C9 H9A 109.4
C10 C9 H9B 109.4
C8 C9 H9B 109.4
H9A C9 H9B 108.0
C11 C10 C9 110.8(2)
C11 C10 H10A 109.5
C9 C10 H10A 109.5
C11 C10 H10B 109.5
C9 C10 H10B 109.5
H10A C10 H10B 108.1
N1 C11 C10 111.8(2)
N1 C11 H11A 109.3
C10 C11 H11A 109.3
N1 C11 H11B 109.3
C10 C11 H11B 109.3
H11A C11 H11B 107.9

loop_
_geom_bond_atom_site_label_1
_geom_bond_atom_site_label_2
_geom_bond_distance
Cr1 C3 1.835(3)
Cr1 C2 1.843(3)
Cr1 C1 1.844(3)
Cr1 C4 2.183(3)
Cr1 C5 2.211(3)
Cr1 N1 2.218(2)
Cr1 C6 2.239(3)
Cr1 C7 2.249(3)
Cr1 B1 2.356(3)
B1 N1 1.458(3)
B1 C7 1.520(4)
B1 C8 1.567(3)
N1 C4 1.398(3)
N1 C11 1.489(3)
O1 C1 1.162(4)
O2 C2 1.158(3)
O3 C3 1.163(3)
C4 C5 1.381(4)
C4 H4A 1.0000
C5 C6 1.421(4)
C5 H5A 1.0000
C6 C7 1.395(4)
C6 H6A 1.0000
C7 H7A 1.0000
C8 C9 1.528(4)
C8 H8A 0.9900
C8 H8B 0.9900
C9 C10 1.526(4)
C9 H9A 0.9900
C9 H9B 0.9900
C10 C11 1.522(3)
C10 H10A 0.9900
C10 H10B 0.9900
C11 H11A 0.9900
C11 H11B 0.9900

loop_
_geom_torsion_atom_site_label_1
_geom_torsion_atom_site_label_2
_geom_torsion_atom_site_label_3
_geom_torsion_atom_site_label_4
_geom_torsion
C3 Cr1 B1 N1 -149.13(19)
C2 Cr1 B1 N1 132.91(15)
C1 Cr1 B1 N1 46.50(18)
C4 Cr1 B1 N1 -28.67(13)
C5 Cr1 B1 N1 -65.05(15)
C6 Cr1 B1 N1 -102.17(15)
C7 Cr1 B1 N1 -130.7(2)
C3 Cr1 B1 C7 -18.4(3)
C2 Cr1 B1 C7 -96.38(16)
C1 Cr1 B1 C7 177.20(16)
C4 Cr1 B1 C7 102.03(16)
C5 Cr1 B1 C7 65.65(15)
N1 Cr1 B1 C7 130.7(2)
C6 Cr1 B1 C7 28.53(14)
C3 Cr1 B1 C8 100.9(3)
C2 Cr1 B1 C8 22.9(3)
C1 Cr1 B1 C8 -63.5(3)
C4 Cr1 B1 C8 -138.7(3)
C5 Cr1 B1 C8 -175.1(3)
N1 Cr1 B1 C8 -110.0(3)
C6 Cr1 B1 C8 147.8(3)
C7 Cr1 B1 C8 119.3(3)
C7 B1 N1 C4 5.9(3)
C8 B1 N1 C4 -177.9(2)
Cr1 B1 N1 C4 55.3(2)
C7 B1 N1 C11 -176.0(2)
C8 B1 N1 C11 0.2(4)
Cr1 B1 N1 C11 -126.7(2)
C7 B1 N1 Cr1 -49.36(19)
C8 B1 N1 Cr1 126.8(2)
C3 Cr1 N1 C4 -9.7(4)
C2 Cr1 N1 C4 176.34(16)
C1 Cr1 N1 C4 85.92(16)
C5 Cr1 N1 C4 -29.30(15)
C6 Cr1 N1 C4 -66.13(16)
C7 Cr1 N1 C4 -102.18(16)
B1 Cr1 N1 C4 -132.8(2)
C3 Cr1 N1 B1 123.1(3)
C2 Cr1 N1 B1 -50.83(16)
C1 Cr1 N1 B1 -141.25(16)
C4 Cr1 N1 B1 132.8(2)
C5 Cr1 N1 B1 103.54(16)
C6 Cr1 N1 B1 66.70(15)
C7 Cr1 N1 B1 30.66(14)
C3 Cr1 N1 C11 -117.6(3)
C2 Cr1 N1 C11 68.4(2)
C1 Cr1 N1 C11 -22.0(2)
C4 Cr1 N1 C11 -107.9(2)
C5 Cr1 N1 C11 -137.2(2)
C6 Cr1 N1 C11 -174.1(2)
C7 Cr1 N1 C11 149.9(2)
B1 Cr1 N1 C11 119.2(2)
C3 Cr1 C1 O1 -103(10)
C2 Cr1 C1 O1 -14(10)
C4 Cr1 C1 O1 132(10)
C5 Cr1 C1 O1 161(10)
N1 Cr1 C1 O1 96(10)
C6 Cr1 C1 O1 167(9)
C7 Cr1 C1 O1 74(10)
B1 Cr1 C1 O1 70(10)
C3 Cr1 C2 O2 -44(11)
C1 Cr1 C2 O2 -133(11)
C4 Cr1 C2 O2 138(11)
C5 Cr1 C2 O2 59(11)
N1 Cr1 C2 O2 134(11)
C6 Cr1 C2 O2 46(11)
C7 Cr1 C2 O2 68(11)
B1 Cr1 C2 O2 106(11)
C2 Cr1 C3 O3 -61(7)
C1 Cr1 C3 O3 29(7)
C4 Cr1 C3 O3 118(7)
C5 Cr1 C3 O3 143(7)
N1 Cr1 C3 O3 125(7)
C6 Cr1 C3 O3 180(100)
C7 Cr1 C3 O3 -150(7)
B1 Cr1 C3 O3 -138(7)
B1 N1 C4 C5 -1.4(4)
C11 N1 C4 C5 -179.6(2)
Cr1 N1 C4 C5 56.8(2)
B1 N1 C4 Cr1 -58.2(2)
C11 N1 C4 Cr1 123.6(2)
C3 Cr1 C4 C5 45.0(2)
C2 Cr1 C4 C5 -137.6(2)
C1 Cr1 C4 C5 133.73(18)
N1 Cr1 C4 C5 -131.4(2)
C6 Cr1 C4 C5 -28.70(16)
C7 Cr1 C4 C5 -64.45(16)
B1 Cr1 C4 C5 -102.69(18)
C3 Cr1 C4 N1 176.32(14)
C2 Cr1 C4 N1 -6.3(3)
C1 Cr1 C4 N1 -94.90(16)
C5 Cr1 C4 N1 131.4(2)
C6 Cr1 C4 N1 102.66(16)
C7 Cr1 C4 N1 66.92(15)
B1 Cr1 C4 N1 28.67(14)
N1 C4 C5 C6 -2.6(4)
Cr1 C4 C5 C6 54.3(2)
N1 C4 C5 Cr1 -56.8(2)
C3 Cr1 C5 C4 -144.37(16)
C2 Cr1 C5 C4 115.0(3)
C1 Cr1 C5 C4 -52.34(19)
N1 Cr1 C5 C4 29.60(15)
C6 Cr1 C5 C4 133.1(2)
C7 Cr1 C5 C4 104.46(17)
B1 Cr1 C5 C4 66.22(16)
C3 Cr1 C5 C6 82.52(17)
C2 Cr1 C5 C6 -18.1(3)
C1 Cr1 C5 C6 174.56(17)
C4 Cr1 C5 C6 -133.1(2)
N1 Cr1 C5 C6 -103.51(16)
C7 Cr1 C5 C6 -28.64(16)
B1 Cr1 C5 C6 -66.88(16)
C4 C5 C6 C7 1.3(4)
Cr1 C5 C6 C7 54.7(2)
C4 C5 C6 Cr1 -53.4(2)
C3 Cr1 C6 C7 128.02(17)
C2 Cr1 C6 C7 39.6(2)
C1 Cr1 C6 C7 -142.4(2)
C4 Cr1 C6 C7 -103.79(17)
C5 Cr1 C6 C7 -132.1(2)
N1 Cr1 C6 C7 -67.02(16)
B1 Cr1 C6 C7 -30.17(15)
C3 Cr1 C6 C5 -99.93(17)
C2 Cr1 C6 C5 171.62(16)
C1 Cr1 C6 C5 -10.3(3)
C4 Cr1 C6 C5 28.26(15)
N1 Cr1 C6 C5 65.03(15)
C7 Cr1 C6 C5 132.1(2)
B1 Cr1 C6 C5 101.88(17)
C5 C6 C7 B1 3.8(4)
Cr1 C6 C7 B1 57.6(2)
C5 C6 C7 Cr1 -53.8(2)
N1 B1 C7 C6 -7.1(3)
C8 B1 C7 C6 177.0(2)
Cr1 B1 C7 C6 -56.1(2)
N1 B1 C7 Cr1 49.03(19)
C8 B1 C7 Cr1 -126.9(3)
C3 Cr1 C7 C6 -58.17(18)
C2 Cr1 C7 C6 -146.31(17)
C1 Cr1 C7 C6 125.1(3)
C4 Cr1 C7 C6 65.42(16)
C5 Cr1 C7 C6 29.40(16)
N1 Cr1 C7 C6 102.22(17)
B1 Cr1 C7 C6 131.8(2)
C3 Cr1 C7 B1 170.02(14)
C2 Cr1 C7 B1 81.88(16)
C1 Cr1 C7 B1 -6.7(4)
C4 Cr1 C7 B1 -66.39(15)
C5 Cr1 C7 B1 -102.41(16)
N1 Cr1 C7 B1 -29.59(13)
C6 Cr1 C7 B1 -131.8(2)
N1 B1 C8 C9 6.8(4)
C7 B1 C8 C9 -177.6(2)
Cr1 B1 C8 C9 91.3(3)
B1 C8 C9 C10 -37.7(3)
C8 C9 C10 C11 63.7(3)
C4 N1 C11 C10 -157.7(2)
B1 N1 C11 C10 24.2(3)
Cr1 N1 C11 C10 -73.3(3)
C9 C10 C11 N1 -56.0(3)
